data_4508357
loop_
_publ_author_name
'Mamada, Masashi'
'Katagiri, Hiroshi'
'Mizukami, Makoto'
'Honda, Kota'
'Minamiki, Tsukuru'
'Teraoka, Ryo'
'Uemura, Taisuke'
'Tokito, Shizuo'

_publ_section_title
;
 syn-/anti-Anthradithiophene Derivative Isomer Effects on Semiconducting
 Properties.
;
_journal_issue 19
_journal_name_full 'ACS applied materials &amp; interfaces'
_journal_page_first 9670
_journal_page_last 9677
_journal_paper_doi 10.1021/am4027136
_journal_volume 5
_journal_year 2013
_chemical_formula_moiety 'C18 H10 S2'
_chemical_formula_sum 'C18 H10 S2'
_chemical_formula_weight 290.38
_chemical_name_systematic
; 
 ? 
;
_space_group_IT_number 2
_symmetry_cell_setting triclinic
_symmetry_space_group_name_Hall '-P 1'
_symmetry_space_group_name_H-M 'P -1'
_atom_sites_solution_hydrogens geom
_atom_sites_solution_primary direct
_atom_sites_solution_secondary difmap
_audit_creation_method SHELXL-97
_cell_angle_alpha 96.106(4)
_cell_angle_beta 94.285(4)
_cell_angle_gamma 90.414(4)
_cell_formula_units_Z 2
_cell_length_a 5.8865(8)
_cell_length_b 7.5079(10)
_cell_length_c 14.347(2)
_cell_measurement_reflns_used 7712
_cell_measurement_temperature 113
_cell_measurement_theta_max 27.52
_cell_measurement_theta_min 3.21
_cell_volume 628.64(15)
_computing_cell_refinement 'PROCESS-AUTO (Rigaku, 1998)'
_computing_data_collection 'PROCESS-AUTO (Rigaku, 1998)'
_computing_data_reduction 'CrystalStructure (Rigaku/MSC, 2003)'
_computing_molecular_graphics 'ORTEPIII (Burnett & Johnson, 1996) and PLATON (Spek, 2009)'
_computing_publication_material 'Yadokari-XG 2009 (Wakita, 2001, Kabuto et al., 2009)'
_computing_structure_refinement 'SHELXL97 (Sheldrick, 2008)'
_computing_structure_solution 'SHELXS97 (Sheldrick, 2008)'
_diffrn_ambient_temperature 113
_diffrn_detector_area_resol_mean 28.5714
_diffrn_measured_fraction_theta_full 0.986
_diffrn_measured_fraction_theta_max 0.986
_diffrn_measurement_device 'Rigaku Saturn'
_diffrn_measurement_method \w
_diffrn_radiation_detector CCD
_diffrn_radiation_monochromator 'Graphite Monochromator'
_diffrn_radiation_source 'Rotating Anode'
_diffrn_radiation_type 'Mo K\a'
_diffrn_radiation_wavelength 0.71075
_diffrn_reflns_av_R_equivalents 0.0645
_diffrn_reflns_av_sigmaI/netI 0.0496
_diffrn_reflns_limit_h_max 6
_diffrn_reflns_limit_h_min -6
_diffrn_reflns_limit_k_max 8
_diffrn_reflns_limit_k_min -8
_diffrn_reflns_limit_l_max 17
_diffrn_reflns_limit_l_min -17
_diffrn_reflns_number 7117
_diffrn_reflns_theta_full 25.00
_diffrn_reflns_theta_max 25.00
_diffrn_reflns_theta_min 3.22
_exptl_absorpt_coefficient_mu 0.406
_exptl_absorpt_correction_T_max 1.0000
_exptl_absorpt_correction_T_min 0.7455
_exptl_absorpt_correction_type multi-scan
_exptl_absorpt_process_details '(ABSCOR; Higashi, 1995)'
_exptl_crystal_colour Brown
_exptl_crystal_density_diffrn 1.534
_exptl_crystal_density_method 'not measured'
_exptl_crystal_description Prism
_exptl_crystal_F_000 300
_exptl_crystal_size_max 0.20
_exptl_crystal_size_mid 0.20
_exptl_crystal_size_min 0.20
_refine_diff_density_max 0.874
_refine_diff_density_min -0.392
_refine_diff_density_rms 0.115
_refine_ls_extinction_method none
_refine_ls_goodness_of_fit_ref 1.253
_refine_ls_hydrogen_treatment constr
_refine_ls_matrix_type full
_refine_ls_number_parameters 362
_refine_ls_number_reflns 2165
_refine_ls_number_restraints 246
_refine_ls_restrained_S_all 1.181
_refine_ls_R_factor_all 0.1073
_refine_ls_R_factor_gt 0.0981
_refine_ls_shift/su_max 0.000
_refine_ls_shift/su_mean 0.000
_refine_ls_structure_factor_coef Fsqd
_refine_ls_weighting_details 'calc w=1/[\s^2^(Fo^2^)+(0.0556P)^2^+4.4832P] where P=(Fo^2^+2Fc^2^)/3'
_refine_ls_weighting_scheme calc
_refine_ls_wR_factor_gt 0.2374
_refine_ls_wR_factor_ref 0.2423
_reflns_number_gt 1890
_reflns_number_total 2165
_reflns_threshold_expression >2sigma(I)
_cod_data_source_file am4027136_si_002.cif
_cod_data_source_block syn-3
_cod_original_cell_volume 628.62(15)
_cod_database_code 4508357

loop_
_symmetry_equiv_pos_as_xyz
'x, y, z'
'-x, -y, -z'

loop_
_atom_site_label
_atom_site_type_symbol
_atom_site_fract_x
_atom_site_fract_y
_atom_site_fract_z
_atom_site_U_iso_or_equiv
_atom_site_adp_type
_atom_site_occupancy
_atom_site_symmetry_multiplicity
_atom_site_calc_flag
_atom_site_refinement_flags
_atom_site_disorder_assembly
_atom_site_disorder_group
S1A S 0.0256(11) 0.4666(9) 0.3796(3) 0.0244(11) Uani 0.50 1 d P A -1
C1A C 0.057(4) 0.496(5) 0.260(3) 0.018(2) Uani 0.50 1 d PU A -1
C2A C -0.102(8) 0.436(6) 0.187(3) 0.017(2) Uani 0.50 1 d PU A -1
H2A H -0.2397 0.3786 0.1992 0.021 Uiso 0.50 1 calc PR A -1
C3A C -0.057(6) 0.463(4) 0.097(2) 0.017(2) Uani 0.50 1 d PU A -1
C4A C -0.209(7) 0.417(5) 0.0199(19) 0.017(2) Uani 0.50 1 d PU A -1
H4A H -0.3536 0.3669 0.0293 0.020 Uiso 0.50 1 calc PR A -1
C5A C -0.155(7) 0.441(5) -0.074(3) 0.017(2) Uani 0.50 1 d PU A -1
C6A C -0.308(7) 0.390(5) -0.151(2) 0.017(2) Uani 0.50 1 d PU A -1
H6A H -0.4457 0.3301 -0.1420 0.021 Uiso 0.50 1 calc PR A -1
C7A C -0.269(5) 0.423(4) -0.2389(18) 0.018(2) Uani 0.50 1 d PU A -1
S2A S -0.4214(11) 0.3770(10) -0.3492(4) 0.0232(13) Uani 0.50 1 d P A -1
C8A C -0.215(2) 0.4705(19) -0.4104(12) 0.022(3) Uani 0.50 1 d PU A -1
H8A H -0.2305 0.4794 -0.4761 0.026 Uiso 0.50 1 calc PR A -1
C9A C -0.022(5) 0.531(4) -0.3523(15) 0.021(3) Uani 0.50 1 d PU A -1
H9A H 0.1080 0.5809 -0.3761 0.025 Uiso 0.50 1 calc PR A -1
C10A C -0.034(5) 0.514(5) -0.257(3) 0.019(2) Uani 0.50 1 d PU A -1
C11A C 0.115(8) 0.557(6) -0.180(3) 0.018(2) Uani 0.50 1 d PU A -1
H11A H 0.2576 0.6105 -0.1882 0.022 Uiso 0.50 1 calc PR A -1
C12A C 0.060(6) 0.524(4) -0.085(2) 0.018(2) Uani 0.50 1 d PU A -1
C13A C 0.209(7) 0.579(5) -0.0065(19) 0.017(2) Uani 0.50 1 d PU A -1
H13A H 0.3460 0.6406 -0.0150 0.021 Uiso 0.50 1 calc PR A -1
C14A C 0.163(7) 0.547(5) 0.082(3) 0.017(2) Uani 0.50 1 d PU A -1
C15A C 0.318(7) 0.602(5) 0.161(2) 0.018(2) Uani 0.50 1 d PU A -1
H15A H 0.4613 0.6557 0.1538 0.022 Uiso 0.50 1 calc PR A -1
C16A C 0.251(5) 0.574(4) 0.2515(18) 0.018(2) Uani 0.50 1 d PU A -1
C17A C 0.392(5) 0.615(4) 0.3301(19) 0.020(3) Uani 0.50 1 d PU A -1
H17A H 0.5390 0.6681 0.3311 0.024 Uiso 0.50 1 calc PR A -1
C18A C 0.291(2) 0.5699(19) 0.4092(12) 0.022(3) Uani 0.50 1 d PU A -1
H18A H 0.3590 0.5924 0.4716 0.027 Uiso 0.50 1 calc PR A -1
S3A S 0.4857(8) -0.1175(7) 0.6123(3) 0.0252(9) Uani 0.50 1 d PD B -1
C19A C 0.448(4) -0.067(4) 0.7320(11) 0.018(2) Uani 0.50 1 d PDU B -1
C20A C 0.604(5) -0.104(4) 0.8040(15) 0.018(2) Uani 0.50 1 d PU B -1
H20A H 0.7427 -0.1613 0.7899 0.021 Uiso 0.50 1 calc PR B -1
C21A C 0.556(6) -0.057(5) 0.8988(18) 0.017(2) Uani 0.50 1 d PU B -1
C22A C 0.703(6) -0.095(3) 0.980(3) 0.017(2) Uani 0.50 1 d PU B -1
H22A H 0.8367 -0.1619 0.9700 0.020 Uiso 0.50 1 calc PR B -1
C23A C 0.658(6) -0.039(5) 1.0697(19) 0.016(2) Uani 0.50 1 d PU B -1
C24A C 0.813(5) -0.073(4) 1.1484(17) 0.016(2) Uani 0.50 1 d PU B -1
H24A H 0.9524 -0.1331 1.1379 0.019 Uiso 0.50 1 calc PR B -1
C25A C 0.760(4) -0.021(4) 1.2364(11) 0.018(2) Uani 0.50 1 d PDU B -1
S4A S 0.910(2) -0.0463(19) 1.3443(6) 0.0259(12) Uani 0.50 1 d PD B -1
C26A C 0.704(2) 0.0613(18) 1.4102(12) 0.020(3) Uani 0.50 1 d PDU B -1
H26A H 0.7152 0.0811 1.4769 0.025 Uiso 0.50 1 calc PR B -1
C27A C 0.525(3) 0.114(3) 1.3544(11) 0.020(2) Uani 0.50 1 d PDU B -1
H27A H 0.4028 0.1782 1.3805 0.024 Uiso 0.50 1 calc PR B -1
C28A C 0.528(4) 0.068(4) 1.2552(11) 0.018(2) Uani 0.50 1 d PDU B -1
C29A C 0.385(5) 0.102(4) 1.1800(15) 0.017(2) Uani 0.50 1 d PU B -1
H29A H 0.2461 0.1624 1.1896 0.021 Uiso 0.50 1 calc PR B -1
C30A C 0.444(6) 0.047(5) 1.0885(18) 0.017(2) Uani 0.50 1 d PU B -1
C31A C 0.288(6) 0.072(3) 1.013(3) 0.017(2) Uani 0.50 1 d PU B -1
H31A H 0.1420 0.1194 1.0245 0.020 Uiso 0.50 1 calc PR B -1
C32A C 0.344(6) 0.029(5) 0.9180(19) 0.017(2) Uani 0.50 1 d PU B -1
C33A C 0.195(6) 0.064(5) 0.8381(18) 0.018(2) Uani 0.50 1 d PU B -1
H33A H 0.0539 0.1218 0.8476 0.022 Uiso 0.50 1 calc PR B -1
C34A C 0.254(4) 0.015(4) 0.7479(13) 0.020(2) Uani 0.50 1 d PDU B -1
C35A C 0.099(8) 0.041(7) 0.667(2) 0.021(3) Uani 0.50 1 d PDU B -1
H35A H -0.0490 0.0905 0.6670 0.025 Uiso 0.50 1 calc PR B -1
C36A C 0.221(2) -0.0256(19) 0.5866(12) 0.023(3) Uani 0.50 1 d PDU B -1
H36A H 0.1603 -0.0194 0.5238 0.027 Uiso 0.50 1 calc PR B -1

loop_
_atom_site_aniso_label
_atom_site_aniso_U_11
_atom_site_aniso_U_22
_atom_site_aniso_U_33
_atom_site_aniso_U_23
_atom_site_aniso_U_13
_atom_site_aniso_U_12
S1A 0.0235(19) 0.0262(18) 0.024(2) 0.008(2) -0.001(2) -0.0023(14)
C1A 0.011(4) 0.015(4) 0.027(4) 0.002(4) 0.005(4) 0.002(4)
C2A 0.011(4) 0.015(4) 0.027(5) 0.003(4) 0.005(4) 0.001(3)
C3A 0.010(3) 0.014(3) 0.028(5) 0.003(3) 0.005(4) 0.001(3)
C4A 0.010(3) 0.014(3) 0.028(5) 0.004(4) 0.005(4) 0.001(3)
C5A 0.011(3) 0.014(3) 0.028(5) 0.005(3) 0.005(3) 0.001(3)
C6A 0.011(4) 0.014(4) 0.028(5) 0.006(4) 0.004(4) 0.001(3)
C7A 0.012(4) 0.014(4) 0.028(5) 0.006(4) 0.003(4) 0.001(3)
S2A 0.020(3) 0.0230(18) 0.025(3) -0.002(2) -0.0040(17) -0.0038(17)
C8A 0.017(5) 0.021(5) 0.029(5) 0.011(4) 0.005(5) -0.002(4)
C9A 0.016(5) 0.019(4) 0.029(5) 0.009(4) 0.004(5) 0.002(4)
C10A 0.013(4) 0.016(4) 0.028(4) 0.007(3) 0.005(4) 0.002(3)
C11A 0.013(4) 0.015(4) 0.028(5) 0.006(4) 0.005(4) 0.001(3)
C12A 0.012(3) 0.015(3) 0.027(4) 0.005(3) 0.005(3) 0.001(3)
C13A 0.010(3) 0.015(3) 0.027(5) 0.004(4) 0.004(4) 0.000(3)
C14A 0.011(3) 0.015(3) 0.028(5) 0.003(3) 0.005(3) 0.000(3)
C15A 0.011(4) 0.015(4) 0.028(5) 0.002(4) 0.005(4) 0.000(3)
C16A 0.012(4) 0.016(4) 0.028(5) 0.003(4) 0.005(3) 0.001(3)
C17A 0.014(5) 0.019(4) 0.029(5) 0.004(4) 0.004(4) 0.001(4)
C18A 0.015(5) 0.023(5) 0.029(5) 0.004(4) 0.002(5) -0.001(4)
S3A 0.0235(19) 0.0259(17) 0.026(2) 0.0009(19) 0.0059(18) 0.0006(14)
C19A 0.013(4) 0.014(4) 0.027(4) 0.001(4) 0.000(4) -0.001(3)
C20A 0.012(4) 0.013(4) 0.027(5) 0.000(4) 0.001(4) -0.001(3)
C21A 0.011(3) 0.012(3) 0.028(4) 0.001(4) 0.002(3) -0.002(3)
C22A 0.010(3) 0.011(4) 0.029(4) 0.001(4) 0.003(3) 0.000(3)
C23A 0.009(3) 0.011(3) 0.029(4) 0.002(4) 0.006(3) -0.001(3)
C24A 0.009(4) 0.011(4) 0.029(5) 0.003(4) 0.007(4) 0.000(3)
C25A 0.011(4) 0.014(4) 0.030(5) 0.002(4) 0.008(4) -0.001(3)
S4A 0.027(2) 0.023(2) 0.027(3) 0.004(2) -0.004(2) 0.0003(18)
C26A 0.013(5) 0.019(5) 0.031(5) 0.000(4) 0.010(5) -0.001(4)
C27A 0.013(4) 0.016(4) 0.031(5) 0.001(4) 0.009(4) -0.003(3)
C28A 0.012(4) 0.014(3) 0.029(4) 0.001(4) 0.008(3) -0.001(3)
C29A 0.011(4) 0.013(4) 0.029(5) 0.002(4) 0.006(4) -0.001(3)
C30A 0.010(3) 0.012(3) 0.029(4) 0.002(4) 0.006(3) -0.002(3)
C31A 0.009(3) 0.013(4) 0.029(4) 0.001(4) 0.003(3) -0.001(3)
C32A 0.011(3) 0.013(3) 0.028(4) 0.001(4) 0.002(3) -0.001(3)
C33A 0.011(4) 0.014(4) 0.029(5) 0.002(4) -0.001(4) 0.002(3)
C34A 0.014(4) 0.016(4) 0.029(4) 0.000(4) 0.000(4) 0.001(3)
C35A 0.014(5) 0.016(5) 0.032(5) 0.000(4) -0.001(4) 0.004(4)
C36A 0.015(5) 0.018(5) 0.034(5) 0.000(4) -0.003(5) 0.005(4)

loop_
_atom_type_symbol
_atom_type_description
_atom_type_scat_dispersion_real
_atom_type_scat_dispersion_imag
_atom_type_scat_source
C C 0.0033 0.0016 'International Tables Vol C Tables 4.2.6.8 and 6.1.1.4'
H H 0.0000 0.0000 'International Tables Vol C Tables 4.2.6.8 and 6.1.1.4'
S S 0.1246 0.1234 'International Tables Vol C Tables 4.2.6.8 and 6.1.1.4'

loop_
_geom_angle_atom_site_label_1
_geom_angle_atom_site_label_2
_geom_angle_atom_site_label_3
_geom_angle
C18A S1A C1A 89.0(10)
C16A C1A C2A 126(4)
C16A C1A S1A 111(2)
C2A C1A S1A 124(3)
C3A C2A C1A 118(4)
C3A C2A H2A 120.8
C1A C2A H2A 120.8
C2A C3A C4A 123(3)
C2A C3A C14A 119(3)
C4A C3A C14A 119(2)
C3A C4A C5A 122(3)
C3A C4A H4A 119.1
C5A C4A H4A 119.1
C6A C5A C4A 122(3)
C6A C5A C12A 120(2)
C4A C5A C12A 118(2)
C7A C6A C5A 123(3)
C7A C6A H6A 118.6
C5A C6A H6A 118.6
C6A C7A C10A 120(3)
C6A C7A S2A 134(2)
C10A C7A S2A 107(2)
C8A S2A C7A 94.3(10)
C9A C8A S2A 112.7(15)
C9A C8A H8A 123.6
S2A C8A H8A 123.6
C10A C9A C8A 115(2)
C10A C9A H9A 122.3
C8A C9A H9A 122.3
C11A C10A C9A 133(3)
C11A C10A C7A 116(4)
C9A C10A C7A 111(2)
C10A C11A C12A 122(4)
C10A C11A H11A 118.9
C12A C11A H11A 118.9
C13A C12A C5A 120(2)
C13A C12A C11A 121(3)
C5A C12A C11A 119(3)
C14A C13A C12A 122(3)
C14A C13A H13A 118.9
C12A C13A H13A 118.9
C13A C14A C15A 121(3)
C13A C14A C3A 119(2)
C15A C14A C3A 119(2)
C16A C15A C14A 118(3)
C16A C15A H15A 121.1
C14A C15A H15A 121.1
C1A C16A C17A 118(3)
C1A C16A C15A 120(3)
C17A C16A C15A 122(3)
C16A C17A C18A 111(3)
C16A C17A H17A 124.5
C18A C17A H17A 124.5
C17A C18A S1A 111.6(16)
C17A C18A H18A 124.2
S1A C18A H18A 124.2
C36A S3A C19A 88.8(9)
C34A C19A C20A 122.4(17)
C34A C19A S3A 113.2(13)
C20A C19A S3A 124.4(17)
C19A C20A C21A 120(2)
C19A C20A H20A 120.1
C21A C20A H20A 120.1
C20A C21A C32A 119(2)
C20A C21A C22A 125(3)
C32A C21A C22A 116(2)
C23A C22A C21A 123(3)
C23A C22A H22A 118.4
C21A C22A H22A 118.4
C22A C23A C24A 121(2)
C22A C23A C30A 120(2)
C24A C23A C30A 118.6(18)
C25A C24A C23A 120(2)
C25A C24A H24A 120.2
C23A C24A H24A 120.2
C24A C25A C28A 120.9(18)
C24A C25A S4A 130.1(19)
C28A C25A S4A 108.9(12)
C26A S4A C25A 93.7(11)
C27A C26A S4A 111.7(13)
C27A C26A H26A 124.2
S4A C26A H26A 124.2
C26A C27A C28A 117.9(17)
C26A C27A H27A 121.0
C28A C27A H27A 121.0
C29A C28A C27A 134(2)
C29A C28A C25A 118.4(16)
C27A C28A C25A 107.5(16)
C28A C29A C30A 120(2)
C28A C29A H29A 120.1
C30A C29A H29A 120.1
C31A C30A C29A 119(3)
C31A C30A C23A 118.9(19)
C29A C30A C23A 122(2)
C30A C31A C32A 121(3)
C30A C31A H31A 119.5
C32A C31A H31A 119.5
C31A C32A C33A 123(2)
C31A C32A C21A 120(2)
C33A C32A C21A 117.0(19)
C34A C33A C32A 121(2)
C34A C33A H33A 119.7
C32A C33A H33A 119.7
C19A C34A C33A 121.3(19)
C19A C34A C35A 118(2)
C33A C34A C35A 121(3)
C34A C35A C36A 105(3)
C34A C35A H35A 127.7
C36A C35A H35A 127.7
C35A C36A S3A 115.8(16)
C35A C36A H36A 122.1
S3A C36A H36A 122.1

loop_
_geom_bond_atom_site_label_1
_geom_bond_atom_site_label_2
_geom_bond_distance
S1A C18A 1.744(15)
S1A C1A 1.77(5)
C1A C16A 1.30(4)
C1A C2A 1.39(5)
C2A C3A 1.37(4)
C2A H2A 0.9500
C3A C4A 1.38(3)
C3A C14A 1.48(4)
C4A C5A 1.43(4)
C4A H4A 0.9500
C5A C6A 1.40(4)
C5A C12A 1.44(4)
C6A C7A 1.34(4)
C6A H6A 0.9500
C7A C10A 1.59(4)
C7A S2A 1.76(3)
S2A C8A 1.739(16)
C8A C9A 1.40(3)
C8A H8A 0.9500
C9A C10A 1.39(5)
C9A H9A 0.9500
C10A C11A 1.37(5)
C11A C12A 1.47(4)
C11A H11A 0.9500
C12A C13A 1.40(3)
C13A C14A 1.36(4)
C13A H13A 0.9500
C14A C15A 1.43(4)
C15A C16A 1.42(4)
C15A H15A 0.9500
C16A C17A 1.35(4)
C17A C18A 1.39(4)
C17A H17A 0.9500
C18A H18A 0.9500
S3A C36A 1.738(12)
S3A C19A 1.751(15)
C19A C34A 1.32(3)
C19A C20A 1.38(3)
C20A C21A 1.42(3)
C20A H20A 0.9500
C21A C32A 1.44(4)
C21A C22A 1.45(4)
C22A C23A 1.35(4)
C22A H22A 0.9500
C23A C24A 1.45(4)
C23A C30A 1.45(4)
C24A C25A 1.34(3)
C24A H24A 0.9500
C25A C28A 1.56(3)
C25A S4A 1.753(15)
S4A C26A 1.743(15)
C26A C27A 1.36(2)
C26A H26A 0.9500
C27A C28A 1.429(16)
C27A H27A 0.9500
C28A C29A 1.36(3)
C29A C30A 1.40(3)
C29A H29A 0.9500
C30A C31A 1.40(4)
C31A C32A 1.43(4)
C31A H31A 0.9500
C32A C33A 1.44(4)
C33A C34A 1.38(3)
C33A H33A 0.9500
C34A C35A 1.451(19)
C35A C36A 1.45(5)
C35A H35A 0.9500
C36A H36A 0.9500

loop_
_geom_torsion_atom_site_label_1
_geom_torsion_atom_site_label_2
_geom_torsion_atom_site_label_3
_geom_torsion_atom_site_label_4
_geom_torsion
C18A S1A C1A C16A 0(3)
C18A S1A C1A C2A 178(3)
C16A C1A C2A C3A -1(6)
S1A C1A C2A C3A -179(3)
C1A C2A C3A C4A -177(3)
C1A C2A C3A C14A 2(5)
C2A C3A C4A C5A -178(3)
C14A C3A C4A C5A 2(4)
C3A C4A C5A C6A 179(3)
C3A C4A C5A C12A -3(4)
C4A C5A C6A C7A 175(3)
C12A C5A C6A C7A -3(4)
C5A C6A C7A C10A 3(5)
C5A C6A C7A S2A 180(3)
C6A C7A S2A C8A -179(3)
C10A C7A S2A C8A -2(2)
C7A S2A C8A C9A 2.7(18)
S2A C8A C9A C10A -3(3)
C8A C9A C10A C11A -179(4)
C8A C9A C10A C7A 1(4)
C6A C7A C10A C11A -2(5)
S2A C7A C10A C11A -179(3)
C6A C7A C10A C9A 178(3)
S2A C7A C10A C9A 1(4)
C9A C10A C11A C12A 180(4)
C7A C10A C11A C12A -1(5)
C6A C5A C12A C13A 178(3)
C4A C5A C12A C13A 0(3)
C6A C5A C12A C11A 1(4)
C4A C5A C12A C11A -177(3)
C10A C11A C12A C13A -176(3)
C10A C11A C12A C5A 1(5)
C5A C12A C13A C14A 4(4)
C11A C12A C13A C14A -179(3)
C12A C13A C14A C15A 179(3)
C12A C13A C14A C3A -4(4)
C2A C3A C14A C13A -178(3)
C4A C3A C14A C13A 1(3)
C2A C3A C14A C15A -2(4)
C4A C3A C14A C15A 178(3)
C13A C14A C15A C16A 176(3)
C3A C14A C15A C16A 0(4)
C2A C1A C16A C17A -177(3)
S1A C1A C16A C17A 1(4)
C2A C1A C16A C15A -1(6)
S1A C1A C16A C15A 177(2)
C14A C15A C16A C1A 2(5)
C14A C15A C16A C17A 177(3)
C1A C16A C17A C18A -2(4)
C15A C16A C17A C18A -178(3)
C16A C17A C18A S1A 3(3)
C1A S1A C18A C17A -2(2)
C36A S3A C19A C34A -1(2)
C36A S3A C19A C20A -180(2)
C34A C19A C20A C21A 1(4)
S3A C19A C20A C21A 180(2)
C19A C20A C21A C32A 0(4)
C19A C20A C21A C22A 178(3)
C20A C21A C22A C23A 176(3)
C32A C21A C22A C23A -6(4)
C21A C22A C23A C24A -178(2)
C21A C22A C23A C30A 7(4)
C22A C23A C24A C25A -178(3)
C30A C23A C24A C25A -2(4)
C23A C24A C25A C28A 3(4)
C23A C24A C25A S4A 179(2)
C24A C25A S4A C26A -180(2)
C28A C25A S4A C26A -3.6(19)
C25A S4A C26A C27A 0.9(17)
S4A C26A C27A C28A 3(2)
C26A C27A C28A C29A -178(2)
C26A C27A C28A C25A -5(3)
C24A C25A C28A C29A -4(3)
S4A C25A C28A C29A 179(2)
C24A C25A C28A C27A -178(2)
S4A C25A C28A C27A 5(2)
C27A C28A C29A C30A 176(3)
C25A C28A C29A C30A 4(3)
C28A C29A C30A C31A 176(3)
C28A C29A C30A C23A -3(4)
C22A C23A C30A C31A -1(4)
C24A C23A C30A C31A -177(3)
C22A C23A C30A C29A 178(3)
C24A C23A C30A C29A 2(4)
C29A C30A C31A C32A 176(2)
C23A C30A C31A C32A -5(4)
C30A C31A C32A C33A -176(3)
C30A C31A C32A C21A 6(4)
C20A C21A C32A C31A 178(3)
C22A C21A C32A C31A 0(4)
C20A C21A C32A C33A -1(4)
C22A C21A C32A C33A -179(3)
C31A C32A C33A C34A -178(3)
C21A C32A C33A C34A 1(4)
C20A C19A C34A C33A -1(4)
S3A C19A C34A C33A 180(2)
C20A C19A C34A C35A -178(3)
S3A C19A C34A C35A 3(4)
C32A C33A C34A C19A 1(4)
C32A C33A C34A C35A 177(4)
C19A C34A C35A C36A -4(5)
C33A C34A C35A C36A 180(3)
C34A C35A C36A S3A 3(4)
C19A S3A C36A C35A -1(3)
